data_4001397
loop_
_publ_author_name
'Chizmeshya, A. V. G.'
'Ritter, C. J.'
'Groy, T. L.'
'Tice, J. B.'
'Kouvetakis, J.'

_publ_section_title
;
 Synthesis of Molecular Adducts of Beryllium, Boron, and Gallium Cyanides:
 Theoretical and Experimental Correlations between Solid-State and
 Molecular Analogues
;
_journal_issue 24
_journal_name_full 'Chemistry of Materials'
_journal_page_first 5890
_journal_paper_doi 10.1021/cm071275h
_journal_volume 19
_journal_year 2007
_chemical_formula_moiety 'C12 H10 Be N4'
_chemical_formula_sum 'C12 H10 Be N4'
_chemical_formula_weight 219.25
_chemical_name_systematic
; 
 ? 
;
_space_group_IT_number 29
_symmetry_cell_setting orthorhombic
_symmetry_space_group_name_Hall 'P 2c -2ac'
_symmetry_space_group_name_H-M 'P c a 21'
_atom_sites_solution_hydrogens geom
_atom_sites_solution_primary direct
_atom_sites_solution_secondary difmap
_audit_creation_method SHELXL-97
_cell_angle_alpha 90.00
_cell_angle_beta 90.00
_cell_angle_gamma 90.00
_cell_formula_units_Z 4
_cell_length_a 17.3571(12)
_cell_length_b 8.5357(6)
_cell_length_c 8.0293(6)
_cell_measurement_reflns_used 1258
_cell_measurement_temperature 173(2)
_cell_measurement_theta_max 37.127
_cell_measurement_theta_min 4.694
_cell_volume 1189.58(15)
_computing_cell_refinement 'SAINT V6.45A'
_computing_data_collection 'SMART V5.625'
_computing_data_reduction 'SAINT V6.45A'
_computing_molecular_graphics 'Bruker SHELXTL Ver. 6.12 (2001)'
_computing_publication_material 'Bruker SHELXTL Ver. 6.12 (2001)'
_computing_structure_refinement 'SHELXL-97 (Sheldrick, 1997)'
_computing_structure_solution 'SHELXS-97 (Sheldrick, 1990)'
_diffrn_ambient_temperature 173(2)
_diffrn_measured_fraction_theta_full 1.000
_diffrn_measured_fraction_theta_max 1.000
_diffrn_measurement_device_type 'Bruker SMART APEX'
_diffrn_measurement_method '\w scan'
_diffrn_radiation_monochromator graphite
_diffrn_radiation_source 'fine-focus sealed tube'
_diffrn_radiation_type MoK\a
_diffrn_radiation_wavelength 0.71073
_diffrn_reflns_av_R_equivalents 0.0731
_diffrn_reflns_av_sigmaI/netI 0.0507
_diffrn_reflns_limit_h_max 20
_diffrn_reflns_limit_h_min -20
_diffrn_reflns_limit_k_max 10
_diffrn_reflns_limit_k_min -10
_diffrn_reflns_limit_l_max 9
_diffrn_reflns_limit_l_min -9
_diffrn_reflns_number 9140
_diffrn_reflns_theta_full 25.02
_diffrn_reflns_theta_max 25.02
_diffrn_reflns_theta_min 2.35
_diffrn_standards_decay_% 0.00
_exptl_absorpt_coefficient_mu 0.076
_exptl_absorpt_correction_T_max 1.000
_exptl_absorpt_correction_T_min 0.991
_exptl_absorpt_correction_type empirical
_exptl_absorpt_process_details 'Bruker SADABS'
_exptl_crystal_colour Colorless
_exptl_crystal_density_diffrn 1.224
_exptl_crystal_density_method 'not measured'
_exptl_crystal_description Block
_exptl_crystal_F_000 456
_exptl_crystal_size_max 0.37
_exptl_crystal_size_mid 0.22
_exptl_crystal_size_min 0.17
_refine_diff_density_max 0.109
_refine_diff_density_min -0.109
_refine_diff_density_rms 0.024
_refine_ls_extinction_method none
_refine_ls_goodness_of_fit_ref 0.856
_refine_ls_hydrogen_treatment constr
_refine_ls_matrix_type full
_refine_ls_number_parameters 156
_refine_ls_number_reflns 1129
_refine_ls_number_restraints 1
_refine_ls_restrained_S_all 0.856
_refine_ls_R_factor_all 0.0562
_refine_ls_R_factor_gt 0.0326
_refine_ls_shift/su_max 0.001
_refine_ls_shift/su_mean 0.000
_refine_ls_structure_factor_coef Fsqd
_refine_ls_weighting_details 'calc w=1/[\s^2^(Fo^2^)+(0.0226P)^2^+0.0000P] where P=(Fo^2^+2Fc^2^)/3'
_refine_ls_weighting_scheme calc
_refine_ls_wR_factor_gt 0.0505
_refine_ls_wR_factor_ref 0.0544
_reflns_number_gt 814
_reflns_number_total 1129
_reflns_threshold_expression >2sigma(I)
_cod_data_source_file cm071275h-file001.cif
_cod_data_source_block pca21
_cod_depositor_comments
;
The following automatic conversions were performed:

'_symmetry_cell_setting' value 'Orthorhombic' changed to
'orthorhombic' according to
/home/saulius/struct/CIF-dictionaries/cif_core.dic dictionary named
'cif_core.dic' version 2.4.1 from
2010-06-29.

'_exptl_absorpt_correction_type' value 'Empirical'
changed to 'empirical' according to
/home/saulius/struct/CIF-dictionaries/cif_core.dic dictionary named
'cif_core.dic' version 2.4.1 from 2010-06-29.

Automatic conversion script
Id: cif_fix_values 1715 2011-07-08 13:25:40Z adriana 
;
_cod_original_sg_symbol_H-M Pca2(1)
_cod_database_code 4001397

loop_
_symmetry_equiv_pos_as_xyz
'x, y, z'
'-x, -y, z+1/2'
'x+1/2, -y, z'
'-x+1/2, y, z+1/2'

loop_
_atom_site_label
_atom_site_type_symbol
_atom_site_fract_x
_atom_site_fract_y
_atom_site_fract_z
_atom_site_U_iso_or_equiv
_atom_site_adp_type
_atom_site_occupancy
_atom_site_symmetry_multiplicity
_atom_site_calc_flag
_atom_site_refinement_flags
_atom_site_disorder_assembly
_atom_site_disorder_group
Be Be 0.8802(2) 0.2669(4) 0.7900(5) 0.0412(9) Uani 1 1 d . . .
C1 C 0.83850(14) 0.4240(4) 0.6832(4) 0.0434(11) Uani 0.33(4) 1 d P A 1
N1 N 0.81407(16) 0.5300(4) 0.6183(4) 0.0525(12) Uani 0.33(4) 1 d P A 1
N1' N 0.83850(14) 0.4240(4) 0.6832(4) 0.0434(11) Uani 0.67(4) 1 d P A 2
C1' C 0.81407(16) 0.5300(4) 0.6183(4) 0.0525(12) Uani 0.67(4) 1 d P A 2
C2 C 0.9567(2) 0.1783(3) 0.6850(4) 0.0466(12) Uani 0.43(5) 1 d P A 3
N2 N 1.0068(2) 0.1274(4) 0.6172(4) 0.0592(13) Uani 0.43(5) 1 d P A 3
N2' N 0.9567(2) 0.1783(3) 0.6850(4) 0.0466(12) Uani 0.57(5) 1 d P A 4
C2' C 1.0068(2) 0.1274(4) 0.6172(4) 0.0592(13) Uani 0.57(5) 1 d P A 4
N5 N 0.80911(12) 0.1262(2) 0.8371(3) 0.0369(6) Uani 1 1 d . A .
C5 C 0.73396(15) 0.1531(3) 0.8189(4) 0.0481(8) Uani 1 1 d . . .
H5 H 0.7181 0.2502 0.7724 0.058 Uiso 1 1 calc R A .
C6 C 0.67828(17) 0.0463(3) 0.8645(4) 0.0567(9) Uani 1 1 d . A .
H6 H 0.6252 0.0695 0.8492 0.068 Uiso 1 1 calc R . .
C7 C 0.70078(18) -0.0942(3) 0.9324(4) 0.0521(9) Uani 1 1 d . . .
H7 H 0.6636 -0.1697 0.9656 0.063 Uiso 1 1 calc R A .
C8 C 0.77777(18) -0.1228(3) 0.9512(4) 0.0560(9) Uani 1 1 d . A .
H8 H 0.7950 -0.2192 0.9972 0.067 Uiso 1 1 calc R . .
C9 C 0.82979(16) -0.0113(3) 0.9031(4) 0.0490(8) Uani 1 1 d . . .
H9 H 0.8831 -0.0325 0.9173 0.059 Uiso 1 1 calc R A .
N6 N 0.91263(11) 0.3328(2) 0.9834(3) 0.0373(6) Uani 1 1 d . A .
C5' C 0.97168(16) 0.2639(3) 1.0619(4) 0.0456(7) Uani 1 1 d . . .
H5' H 1.0002 0.1849 1.0057 0.055 Uiso 1 1 calc R A .
C6' C 0.99227(15) 0.3043(4) 1.2221(4) 0.0540(8) Uani 1 1 d . A .
H6' H 1.0342 0.2531 1.2753 0.065 Uiso 1 1 calc R . .
C7' C 0.95211(17) 0.4185(4) 1.3041(4) 0.0564(9) Uani 1 1 d . . .
H7' H 0.9652 0.4470 1.4149 0.068 Uiso 1 1 calc R A .
C8' C 0.89243(18) 0.4909(3) 1.2225(4) 0.0550(9) Uani 1 1 d . A .
H8' H 0.8639 0.5713 1.2761 0.066 Uiso 1 1 calc R . .
C9' C 0.87434(16) 0.4465(3) 1.0631(4) 0.0435(7) Uani 1 1 d . . .
H9' H 0.8333 0.4981 1.0074 0.052 Uiso 1 1 calc R A .

loop_
_atom_site_aniso_label
_atom_site_aniso_U_11
_atom_site_aniso_U_22
_atom_site_aniso_U_33
_atom_site_aniso_U_23
_atom_site_aniso_U_13
_atom_site_aniso_U_12
Be 0.039(2) 0.042(2) 0.042(2) 0.0013(18) 0.0034(18) 0.0032(17)
C1 0.0416(16) 0.044(2) 0.0447(18) -0.0024(17) 0.0096(14) -0.0061(14)
N1 0.0534(18) 0.046(3) 0.059(2) 0.0096(18) 0.0029(16) 0.0011(17)
N1' 0.0416(16) 0.044(2) 0.0447(18) -0.0024(17) 0.0096(14) -0.0061(14)
C1' 0.0534(18) 0.046(3) 0.059(2) 0.0096(18) 0.0029(16) 0.0011(17)
C2 0.050(2) 0.0457(16) 0.044(2) 0.0043(15) -0.0018(18) -0.0069(15)
N2 0.057(3) 0.0609(19) 0.059(2) -0.0007(16) 0.0051(19) 0.0072(18)
N2' 0.050(2) 0.0457(16) 0.044(2) 0.0043(15) -0.0018(18) -0.0069(15)
C2' 0.057(3) 0.0609(19) 0.059(2) -0.0007(16) 0.0051(19) 0.0072(18)
N5 0.0376(14) 0.0335(12) 0.0397(15) 0.0016(11) -0.0032(11) 0.0078(10)
C5 0.0443(18) 0.0430(17) 0.057(2) 0.0105(17) -0.0027(16) 0.0113(15)
C6 0.0384(19) 0.056(2) 0.076(3) 0.0126(18) 0.0029(18) -0.0023(16)
C7 0.058(2) 0.0426(19) 0.056(2) -0.0001(16) 0.0028(16) -0.0131(15)
C8 0.065(2) 0.0321(16) 0.071(3) 0.0105(17) -0.003(2) 0.0004(15)
C9 0.044(2) 0.0426(17) 0.061(2) 0.0086(15) -0.0035(15) 0.0086(15)
N6 0.0352(12) 0.0359(13) 0.0407(15) 0.0031(11) 0.0040(12) -0.0014(11)
C5' 0.0454(17) 0.0450(17) 0.046(2) 0.0035(16) 0.0009(15) 0.0016(16)
C6' 0.0483(18) 0.058(2) 0.056(2) 0.0050(17) -0.0122(17) -0.0036(16)
C7' 0.064(2) 0.062(2) 0.043(2) -0.0038(17) -0.0034(18) -0.0235(18)
C8' 0.066(2) 0.0446(18) 0.054(2) -0.0096(17) 0.0084(19) -0.0072(16)
C9' 0.0443(18) 0.0373(16) 0.049(2) -0.0006(15) 0.0058(15) -0.0010(15)

loop_
_atom_type_symbol
_atom_type_description
_atom_type_scat_dispersion_real
_atom_type_scat_dispersion_imag
_atom_type_scat_source
C C 0.0033 0.0016 'International Tables Vol C Tables 4.2.6.8 and 6.1.1.4'
H H 0.0000 0.0000 'International Tables Vol C Tables 4.2.6.8 and 6.1.1.4'
Be Be 0.0005 0.0002 'International Tables Vol C Tables 4.2.6.8 and 6.1.1.4'
N N 0.0061 0.0033 'International Tables Vol C Tables 4.2.6.8 and 6.1.1.4'

loop_
_geom_angle_atom_site_label_1
_geom_angle_atom_site_label_2
_geom_angle_atom_site_label_3
_geom_angle
C2 Be N6 109.0(2)
C2 Be C1 114.2(2)
N6 Be C1 108.8(2)
C2 Be N5 109.9(2)
N6 Be N5 104.7(2)
C1 Be N5 109.7(2)
N1 C1 Be 176.6(3)
N2 C2 Be 177.2(3)
C5 N5 C9 117.3(2)
C5 N5 Be 123.0(2)
C9 N5 Be 119.7(2)
N5 C5 C6 122.9(3)
N5 C5 H5 118.6
C6 C5 H5 118.6
C7 C6 C5 118.9(3)
C7 C6 H6 120.5
C5 C6 H6 120.5
C8 C7 C6 118.5(3)
C8 C7 H7 120.7
C6 C7 H7 120.7
C7 C8 C9 119.3(3)
C7 C8 H8 120.3
C9 C8 H8 120.3
N5 C9 C8 123.1(3)
N5 C9 H9 118.5
C8 C9 H9 118.5
C9' N6 C5' 118.3(2)
C9' N6 Be 119.9(2)
C5' N6 Be 121.6(2)
N6 C5' C6' 121.8(3)
N6 C5' H5' 119.1
C6' C5' H5' 119.1
C7' C6' C5' 119.7(3)
C7' C6' H6' 120.2
C5' C6' H6' 120.2
C6' C7' C8' 118.4(3)
C6' C7' H7' 120.8
C8' C7' H7' 120.8
C9' C8' C7' 119.6(3)
C9' C8' H8' 120.2
C7' C8' H8' 120.2
N6 C9' C8' 122.2(3)
N6 C9' H9' 118.9
C8' C9' H9' 118.9

loop_
_geom_bond_atom_site_label_1
_geom_bond_atom_site_label_2
_geom_bond_distance
Be C2 1.744(6)
Be N6 1.745(4)
Be C1 1.749(5)
Be N5 1.764(4)
C1 N1 1.126(3)
C2 N2 1.115(3)
N5 C5 1.333(3)
N5 C9 1.337(3)
C5 C6 1.378(4)
C5 H5 0.9500
C6 C7 1.374(4)
C6 H6 0.9500
C7 C8 1.367(3)
C7 H7 0.9500
C8 C9 1.368(4)
C8 H8 0.9500
C9 H9 0.9500
N6 C9' 1.339(3)
N6 C5' 1.339(3)
C5' C6' 1.379(4)
C5' H5' 0.9500
C6' C7' 1.367(4)
C6' H6' 0.9500
C7' C8' 1.373(4)
C7' H7' 0.9500
C8' C9' 1.371(4)
C8' H8' 0.9500
C9' H9' 0.9500
